data_8104673
loop_
_publ_author_name
'Manana, Pholani'
'Hosten, Eric C.'
'Betz, Richard'

_publ_section_title
;
 The crystal structure of di-tert-butyl dicarbonate, C10H18O5
;
_journal_issue 5
_journal_name_full 'Zeitschrift f\"ur Kristallographie - New Crystal Structures'
_journal_page_first 1087
_journal_page_last 1089
_journal_paper_doi 10.1515/ncrs-2021-0228
_journal_volume 236
_journal_year 2021
_chemical_formula_moiety 'C10 H18 O5'
_chemical_formula_sum 'C10 H18 O5'
_chemical_formula_weight 218.24
_chemical_name_common 'di-<i>tert</i>-butyl dicarbonate'
_chemical_name_systematic 'di-<i>tert</i>-butyl dicarbonate'
_space_group_crystal_system monoclinic
_space_group_IT_number 14
_space_group_name_Hall '-P 2ybc'
_space_group_name_H-M_alt 'P 1 21/c 1'
_atom_sites_solution_hydrogens geom
_atom_sites_solution_primary SHELXS
_atom_sites_solution_secondary difmap
_cell_angle_alpha 90
_cell_angle_beta 116.087(2)
_cell_angle_gamma 90
_cell_formula_units_Z 4
_cell_length_a 11.3561(7)
_cell_length_b 11.4569(7)
_cell_length_c 10.9762(6)
_cell_measurement_reflns_used 5420
_cell_measurement_temperature 200(2)
_cell_measurement_theta_max 27.97
_cell_measurement_theta_min 2.67
_cell_volume 1282.59(13)
_computing_cell_refinement 'SAINT [1]'
_computing_data_collection 'APEX2 [1]'
_computing_data_reduction 'SAINT [1]'
_computing_molecular_graphics 'ORTEP3 [3], Mercury [4]'
_computing_publication_material 'SHELXL-97 [2], PLATON [5]'
_computing_structure_refinement 'SHELXL-97 [2]'
_computing_structure_solution 'SHELXS-97 [2]'
_diffrn_ambient_temperature 200(2)
_diffrn_measured_fraction_theta_full 0.995
_diffrn_measured_fraction_theta_max 0.994
_diffrn_measurement_device_type 'Bruker APEX-II CCD'
_diffrn_measurement_method '\f and \w scans'
_diffrn_radiation_monochromator graphite
_diffrn_radiation_type MoK\a
_diffrn_radiation_wavelength 0.71073
_diffrn_reflns_av_R_equivalents 0.0155
_diffrn_reflns_av_sigmaI/netI 0.0149
_diffrn_reflns_Laue_measured_fraction_full 0.995
_diffrn_reflns_Laue_measured_fraction_max 0.994
_diffrn_reflns_limit_h_max 15
_diffrn_reflns_limit_h_min -14
_diffrn_reflns_limit_k_max 15
_diffrn_reflns_limit_k_min -15
_diffrn_reflns_limit_l_max 13
_diffrn_reflns_limit_l_min -14
_diffrn_reflns_number 11805
_diffrn_reflns_point_group_measured_fraction_full 0.995
_diffrn_reflns_point_group_measured_fraction_max 0.994
_diffrn_reflns_theta_full 25.242
_diffrn_reflns_theta_max 28.313
_diffrn_reflns_theta_min 1.997
_exptl_absorpt_coefficient_mu 0.090
_exptl_absorpt_correction_T_max 1.0000
_exptl_absorpt_correction_T_min 0.9282
_exptl_absorpt_correction_type numerical
_exptl_absorpt_process_details
;                                                              
SADABS[6]
;
_exptl_crystal_colour colourless
_exptl_crystal_density_diffrn 1.130
_exptl_crystal_description block
_exptl_crystal_F_000 472
_exptl_crystal_size_max 0.584
_exptl_crystal_size_mid 0.432
_exptl_crystal_size_min 0.376
_refine_diff_density_max 0.324
_refine_diff_density_min -0.229
_refine_diff_density_rms 0.031
_refine_ls_extinction_coef .
_refine_ls_extinction_method none
_refine_ls_goodness_of_fit_ref 1.053
_refine_ls_hydrogen_treatment constr
_refine_ls_matrix_type full
_refine_ls_number_parameters 235
_refine_ls_number_reflns 3182
_refine_ls_number_restraints 133
_refine_ls_restrained_S_all 1.070
_refine_ls_R_factor_all 0.0714
_refine_ls_R_factor_gt 0.0547
_refine_ls_shift/su_max 0.000
_refine_ls_shift/su_mean 0.000
_refine_ls_structure_factor_coef Fsqd
_refine_ls_weighting_details 'w=1/[\s^2^(Fo^2^)+(0.082100P)^2^+0.238600P] where P=(Fo^2^+2Fc^2^)/3'
_refine_ls_weighting_scheme calc
_refine_ls_wR_factor_gt 0.1507
_refine_ls_wR_factor_ref 0.1677
_reflns_Friedel_coverage 0.000
_reflns_Friedel_fraction_full .
_reflns_Friedel_fraction_max .
_reflns_number_gt 2386
_reflns_number_total 3182
_reflns_threshold_expression 'I > 2\s(I)'
_cod_data_source_file suppl_j_ncrs-2021-0228_suppl.cif
_cod_data_source_block 1
_cod_original_cell_volume 1282.58(13)
_cod_original_sg_symbol_H-M 'P 21/c'
_cod_database_code 8104673
_shelx_space_group_comment
;
The symmetry employed for this shelxl refinement is uniquely defined
by the following loop, which should always be used as a source of
symmetry information in preference to the above space-group names.
They are only intended as comments.
;

loop_
_space_group_symop_operation_xyz
'x, y, z'
'-x, y+1/2, -z+1/2'
'-x, -y, -z'
'x, -y-1/2, z-1/2'

loop_
_atom_site_label
_atom_site_type_symbol
_atom_site_fract_x
_atom_site_fract_y
_atom_site_fract_z
_atom_site_U_iso_or_equiv
_atom_site_adp_type
_atom_site_occupancy
_atom_site_site_symmetry_order
_atom_site_calc_flag
_atom_site_refinement_flags_posn
_atom_site_refinement_flags_adp
_atom_site_refinement_flags_occupancy
_atom_site_disorder_assembly
_atom_site_disorder_group
C1 C 0.52863(15) 0.40516(15) 0.76473(17) 0.0618(4) Uani 1 1 d D . . . .
C2 C 0.5373(2) 0.3373(2) 0.8852(2) 0.0955(7) Uani 1 1 d . . . . .
H2A H 0.602527 0.275066 0.905995 0.143 Uiso 1 1 calc R U . . .
H2B H 0.451652 0.302985 0.864812 0.143 Uiso 1 1 calc R U . . .
H2C H 0.563527 0.389595 0.963441 0.143 Uiso 1 1 calc R U . . .
C3 C 0.6564(3) 0.4691(3) 0.7976(4) 0.1295(11) Uani 1 1 d . . . . .
H3A H 0.728741 0.412841 0.828337 0.194 Uiso 1 1 calc R U . . .
H3B H 0.672335 0.526404 0.869456 0.194 Uiso 1 1 calc R U . . .
H3C H 0.650420 0.509189 0.716236 0.194 Uiso 1 1 calc R U . . .
C4 C 0.4893(3) 0.3307(2) 0.6404(2) 0.0945(7) Uani 1 1 d . . . . .
H4A H 0.558053 0.272942 0.655477 0.142 Uiso 1 1 calc R U . . .
H4B H 0.477248 0.380044 0.562836 0.142 Uiso 1 1 calc R U . . .
H4C H 0.406965 0.290390 0.621608 0.142 Uiso 1 1 calc R U . . .
C7 C -0.00964(14) 0.75511(15) 0.68634(15) 0.0575(4) Uani 1 1 d D . . . .
C8 C 0.06147(18) 0.81784(17) 0.82089(17) 0.0696(5) Uani 1 1 d . . . . .
H8A H -0.001432 0.864227 0.839283 0.104 Uiso 1 1 calc R U . . .
H8B H 0.128511 0.869420 0.816858 0.104 Uiso 1 1 calc R U . . .
H8C H 0.103285 0.760391 0.893454 0.104 Uiso 1 1 calc R U . . .
C9 C -0.1066(2) 0.66714(19) 0.6889(2) 0.0805(5) Uani 1 1 d . . . . .
H9A H -0.180418 0.707761 0.693531 0.121 Uiso 1 1 calc R U . A 2
H9B H -0.063860 0.616630 0.768449 0.121 Uiso 1 1 calc R U . A 2
H9C H -0.138662 0.619613 0.606289 0.121 Uiso 1 1 calc R U . A 2
C10 C -0.0730(2) 0.8400(2) 0.5704(2) 0.0873(6) Uani 1 1 d . . . . .
H10A H -0.142392 0.883038 0.581133 0.131 Uiso 1 1 calc R U . . .
H10B H -0.110742 0.797090 0.484426 0.131 Uiso 1 1 calc R U . . .
H10C H -0.006851 0.894976 0.570410 0.131 Uiso 1 1 calc R U . . .
O1A O 0.43765(13) 0.50715(11) 0.73432(17) 0.0555(4) Uani 0.851(3) 1 d D . P B 1
O2A O 0.25815(15) 0.40045(13) 0.6966(2) 0.0818(6) Uani 0.851(3) 1 d D . P B 1
O3A O 0.2532(2) 0.59567(17) 0.6721(3) 0.0692(5) Uani 0.851(3) 1 d D . P B 1
O4A O 0.17181(14) 0.57709(12) 0.82467(14) 0.0658(4) Uani 0.851(3) 1 d D . P B 1
O5A O 0.09014(15) 0.70265(12) 0.64805(14) 0.0541(4) Uani 0.851(3) 1 d D . P B 1
C5A C 0.3147(4) 0.4878(3) 0.7046(5) 0.0556(6) Uani 0.851(3) 1 d D . P B 1
C6A C 0.1668(3) 0.6206(2) 0.7246(4) 0.0499(8) Uani 0.851(3) 1 d D . P B 1
O1B O 0.3916(9) 0.4374(9) 0.7597(10) 0.066(3) Uani 0.122(2) 1 d D . P B 2
O2B O 0.3397(10) 0.5534(10) 0.5778(11) 0.077(3) Uani 0.122(2) 1 d D . P B 2
O3B O 0.2003(9) 0.5234(8) 0.6676(13) 0.078(3) Uani 0.122(2) 1 d D . P B 2
O4B O 0.2330(8) 0.7173(7) 0.6996(10) 0.061(2) Uani 0.122(2) 1 d D . P B 2
O5B O 0.0433(7) 0.6268(7) 0.6669(9) 0.052(2) Uani 0.122(2) 1 d D . P B 2
C5B C 0.3226(14) 0.5105(14) 0.6679(17) 0.050(3) Uani 0.122(2) 1 d D . P B 2
C6B C 0.1670(17) 0.6332(14) 0.689(3) 0.052(6) Uani 0.122(2) 1 d D . P B 2
O1C O 0.413(2) 0.486(3) 0.676(3) 0.040(5) Uani 0.027(2) 1 d D . P B 3
O2C O 0.292(3) 0.425(3) 0.777(4) 0.040(5) Uani 0.027(2) 1 d D . P B 3
O3C O 0.262(3) 0.601(3) 0.666(5) 0.040(5) Uani 0.027(2) 1 d D . P B 3
O4C O 0.046(2) 0.550(3) 0.568(3) 0.040(5) Uani 0.027(2) 1 d D . P B 3
O5C O 0.1257(18) 0.701(3) 0.710(4) 0.040(5) Uani 0.027(2) 1 d D . P B 3
C5C C 0.312(7) 0.488(5) 0.702(9) 0.040(5) Uani 0.027(2) 1 d D . P B 3
C6C C 0.133(2) 0.613(3) 0.636(4) 0.040(5) Uani 0.027(2) 1 d D . P B 3

loop_
_atom_site_aniso_label
_atom_site_aniso_U_11
_atom_site_aniso_U_22
_atom_site_aniso_U_33
_atom_site_aniso_U_23
_atom_site_aniso_U_13
_atom_site_aniso_U_12
C1 0.0491(8) 0.0698(10) 0.0644(9) 0.0005(7) 0.0230(7) 0.0125(7)
C2 0.0941(15) 0.1177(18) 0.0711(12) 0.0183(12) 0.0331(11) 0.0262(13)
C3 0.0711(14) 0.136(2) 0.181(3) 0.000(2) 0.0547(17) -0.0117(16)
C4 0.1060(16) 0.0969(15) 0.0754(12) -0.0102(11) 0.0351(11) 0.0361(13)
C7 0.0570(8) 0.0682(9) 0.0496(7) 0.0015(6) 0.0254(6) 0.0158(7)
C8 0.0741(10) 0.0783(11) 0.0590(9) -0.0095(8) 0.0318(8) 0.0022(9)
C9 0.0759(11) 0.0856(13) 0.0796(12) -0.0112(10) 0.0338(9) -0.0069(10)
C10 0.1011(15) 0.0952(14) 0.0643(10) 0.0175(10) 0.0352(10) 0.0317(12)
O1A 0.0473(7) 0.0506(7) 0.0719(9) -0.0027(6) 0.0292(6) -0.0034(5)
O2A 0.0537(8) 0.0564(9) 0.1301(16) -0.0029(9) 0.0356(9) -0.0091(6)
O3A 0.0666(9) 0.0579(9) 0.1008(12) 0.0206(8) 0.0531(9) 0.0130(7)
O4A 0.0718(8) 0.0664(8) 0.0582(8) 0.0180(6) 0.0278(6) 0.0099(6)
O5A 0.0619(8) 0.0591(8) 0.0456(6) 0.0097(6) 0.0275(6) 0.0154(6)
C5A 0.0490(11) 0.0486(15) 0.0714(15) 0.0050(10) 0.0285(10) 0.0009(11)
C6A 0.0445(10) 0.0464(11) 0.0570(19) 0.0024(11) 0.0206(9) -0.0008(8)
O1B 0.062(5) 0.068(6) 0.068(5) 0.010(4) 0.030(4) 0.029(5)
O2B 0.068(6) 0.085(7) 0.085(7) 0.029(5) 0.040(5) 0.024(5)
O3B 0.052(5) 0.047(4) 0.144(10) -0.007(5) 0.053(6) -0.001(4)
O4B 0.055(4) 0.048(4) 0.089(6) -0.011(4) 0.039(4) -0.017(3)
O5B 0.037(3) 0.047(4) 0.070(5) -0.008(4) 0.021(3) -0.005(3)
C5B 0.048(6) 0.025(6) 0.072(9) -0.004(5) 0.022(6) -0.012(4)
C6B 0.039(6) 0.043(6) 0.064(16) 0.008(7) 0.015(7) -0.007(5)
O1C 0.029(8) 0.051(10) 0.045(10) -0.008(7) 0.022(7) 0.002(6)
O2C 0.029(8) 0.051(10) 0.045(10) -0.008(7) 0.022(7) 0.002(6)
O3C 0.029(8) 0.051(10) 0.045(10) -0.008(7) 0.022(7) 0.002(6)
O4C 0.029(8) 0.051(10) 0.045(10) -0.008(7) 0.022(7) 0.002(6)
O5C 0.029(8) 0.051(10) 0.045(10) -0.008(7) 0.022(7) 0.002(6)
C5C 0.029(8) 0.051(10) 0.045(10) -0.008(7) 0.022(7) 0.002(6)
C6C 0.029(8) 0.051(10) 0.045(10) -0.008(7) 0.022(7) 0.002(6)

loop_
_atom_type_symbol
_atom_type_description
_atom_type_scat_dispersion_real
_atom_type_scat_dispersion_imag
_atom_type_scat_source
C C 0.0033 0.0016 'International Tables Vol C Tables 4.2.6.8 and 6.1.1.4'
H H 0.0000 0.0000 'International Tables Vol C Tables 4.2.6.8 and 6.1.1.4'
O O 0.0106 0.0060 'International Tables Vol C Tables 4.2.6.8 and 6.1.1.4'

loop_
_geom_angle_atom_site_label_1
_geom_angle_atom_site_label_2
_geom_angle_atom_site_label_3
_geom_angle
_geom_angle_site_symmetry_1
_geom_angle_site_symmetry_3
O1A C1 C2 111.89(15) . .
O1A C1 C4 109.92(14) . .
C2 C1 C4 112.64(19) . .
O1A C1 C3 99.79(17) . .
C2 C1 C3 110.8(2) . .
C4 C1 C3 111.1(2) . .
C2 C1 O1C 124.9(10) . .
C4 C1 O1C 86.2(14) . .
C3 C1 O1C 108.7(13) . .
C2 C1 O1B 80.4(4) . .
C4 C1 O1B 101.9(4) . .
C3 C1 O1B 136.0(4) . .
C1 C2 H2A 109.5 . .
C1 C2 H2B 109.5 . .
H2A C2 H2B 109.5 . .
C1 C2 H2C 109.5 . .
H2A C2 H2C 109.5 . .
H2B C2 H2C 109.5 . .
C1 C3 H3A 109.5 . .
C1 C3 H3B 109.5 . .
H3A C3 H3B 109.5 . .
C1 C3 H3C 109.5 . .
H3A C3 H3C 109.5 . .
H3B C3 H3C 109.5 . .
C1 C4 H4A 109.5 . .
C1 C4 H4B 109.5 . .
H4A C4 H4B 109.5 . .
C1 C4 H4C 109.5 . .
H4A C4 H4C 109.5 . .
H4B C4 H4C 109.5 . .
O5A C7 C9 112.78(14) . .
O5A C7 C10 99.26(13) . .
C9 C7 C10 111.52(16) . .
O5A C7 C8 108.60(13) . .
C9 C7 C8 112.38(14) . .
C10 C7 C8 111.58(15) . .
C9 C7 O5C 113.8(14) . .
C10 C7 O5C 117.7(16) . .
C8 C7 O5C 87.8(10) . .
C9 C7 O5B 73.4(3) . .
C10 C7 O5B 122.3(3) . .
C8 C7 O5B 118.9(3) . .
C7 C8 H8A 109.5 . .
C7 C8 H8B 109.5 . .
H8A C8 H8B 109.5 . .
C7 C8 H8C 109.5 . .
H8A C8 H8C 109.5 . .
H8B C8 H8C 109.5 . .
C7 C9 O5B 56.6(2) . .
C7 C9 H9A 109.5 . .
O5B C9 H9A 165.5 . .
C7 C9 H9B 109.5 . .
O5B C9 H9B 81.2 . .
H9A C9 H9B 109.5 . .
C7 C9 H9C 109.5 . .
O5B C9 H9C 74.6 . .
H9A C9 H9C 109.5 . .
H9B C9 H9C 109.5 . .
C7 C10 H10A 109.5 . .
C7 C10 H10B 109.5 . .
H10A C10 H10B 109.5 . .
C7 C10 H10C 109.5 . .
H10A C10 H10C 109.5 . .
H10B C10 H10C 109.5 . .
C5A O1A C1 118.71(18) . .
C6A O3A C5A 116.8(2) . .
C6A O5A C7 118.77(18) . .
O2A C5A O1A 130.9(3) . .
O2A C5A O3A 123.0(3) . .
O1A C5A O3A 105.9(3) . .
O4A C6A O5A 130.2(2) . .
O4A C6A O3A 123.5(3) . .
O5A C6A O3A 106.1(3) . .
C5B O1B C1 115.7(9) . .
C6B O3B C5B 116.6(12) . .
C6B O5B C7 110.4(8) . .
C6B O5B C9 156.2(11) . .
C7 O5B C9 50.0(2) . .
O2B C5B O1B 130.9(13) . .
O2B C5B O3B 118.6(12) . .
O1B C5B O3B 109.6(11) . .
O4B C6B O5B 129.4(14) . .
O4B C6B O3B 123.5(13) . .
O5B C6B O3B 105.7(11) . .
C5C O1C C1 117(3) . .
C6C O3C C5C 116(3) . .
C6C O4C O4C 157(3) . 3_566
C6C O5C C7 121.4(19) . .
O2C C5C O1C 127(3) . .
O2C C5C O3C 125(4) . .
O1C C5C O3C 104(2) . .
O4C C6C O5C 126(2) . .
O4C C6C O3C 127(2) . .
O5C C6C O3C 107(2) . .

loop_
_geom_bond_atom_site_label_1
_geom_bond_atom_site_label_2
_geom_bond_distance
_geom_bond_site_symmetry_2
C1 O1A 1.497(2) .
C1 C2 1.499(3) .
C1 C4 1.502(3) .
C1 C3 1.520(3) .
C1 O1C 1.553(15) .
C1 O1B 1.577(8) .
C2 H2A 0.9800 .
C2 H2B 0.9800 .
C2 H2C 0.9800 .
C3 H3A 0.9800 .
C3 H3B 0.9800 .
C3 H3C 0.9800 .
C4 H4A 0.9800 .
C4 H4B 0.9800 .
C4 H4C 0.9800 .
C7 O5A 1.4969(18) .
C7 C9 1.502(3) .
C7 C10 1.509(2) .
C7 C8 1.517(2) .
C7 O5C 1.569(15) .
C7 O5B 1.637(7) .
C8 H8A 0.9800 .
C8 H8B 0.9800 .
C8 H8C 0.9800 .
C9 O5B 1.878(7) .
C9 H9A 0.9800 .
C9 H9B 0.9800 .
C9 H9C 0.9800 .
C10 H10A 0.9800 .
C10 H10B 0.9800 .
C10 H10C 0.9800 .
O1A C5A 1.306(3) .
O2A C5A 1.171(4) .
O3A C6A 1.369(3) .
O3A C5A 1.387(3) .
O4A C6A 1.184(4) .
O5A C6A 1.306(3) .
O1B C5B 1.279(13) .
O2B C5B 1.195(13) .
O3B C6B 1.363(15) .
O3B C5B 1.395(14) .
O4B C6B 1.194(15) .
O5B C6B 1.319(14) .
O1C C5C 1.297(17) .
O2C C5C 1.185(19) .
O3C C6C 1.359(17) .
O3C C5C 1.395(18) .
O4C C6C 1.189(17) .
O4C O4C 1.81(5) 3_566
O5C C6C 1.316(17) .

loop_
_geom_hbond_atom_site_label_D
_geom_hbond_atom_site_label_H
_geom_hbond_atom_site_label_A
_geom_hbond_distance_DH
_geom_hbond_distance_HA
_geom_hbond_distance_DA
_geom_hbond_angle_DHA
_geom_hbond_site_symmetry_A
C3 H3A O4B^b 0.98 2.33 3.141(9) 140 2_646
C4 H4A O4B^b 0.98 2.29 3.138(10) 144 2_646
C10 H10A O4A^a 0.98 2.54 3.332(3) 138 2_556

loop_
_geom_torsion_atom_site_label_1
_geom_torsion_atom_site_label_2
_geom_torsion_atom_site_label_3
_geom_torsion_atom_site_label_4
_geom_torsion
_geom_torsion_site_symmetry_1
_geom_torsion_site_symmetry_2
_geom_torsion_site_symmetry_3
_geom_torsion_site_symmetry_4
C10 C7 C9 O5B 118.8(3) . . . .
C8 C7 C9 O5B -115.0(3) . . . .
C2 C1 O1A C5A -60.7(3) . . . .
C4 C1 O1A C5A 65.2(3) . . . .
C3 C1 O1A C5A -177.9(3) . . . .
C9 C7 O5A C6A -60.8(3) . . . .
C10 C7 O5A C6A -178.9(2) . . . .
C8 C7 O5A C6A 64.5(2) . . . .
C1 O1A C5A O2A 0.0(6) . . . .
C1 O1A C5A O3A -175.8(2) . . . .
C6A O3A C5A O2A 47.4(6) . . . .
C6A O3A C5A O1A -136.4(3) . . . .
C7 O5A C6A O4A 0.4(5) . . . .
C7 O5A C6A O3A -175.55(19) . . . .
C5A O3A C6A O4A 24.9(5) . . . .
C5A O3A C6A O5A -158.8(3) . . . .
C2 C1 O1B C5B 176.4(13) . . . .
C4 C1 O1B C5B -72.3(13) . . . .
C3 C1 O1B C5B 66.3(14) . . . .
C9 C7 O5B C6B -164.2(15) . . . .
C10 C7 O5B C6B 90.5(15) . . . .
C8 C7 O5B C6B -57.4(16) . . . .
C10 C7 O5B C9 -105.3(3) . . . .
C8 C7 O5B C9 106.8(2) . . . .
C7 C9 O5B C6B 39(3) . . . .
C1 O1B C5B O2B 6(3) . . . .
C1 O1B C5B O3B 175.0(10) . . . .
C6B O3B C5B O2B -68(3) . . . .
C6B O3B C5B O1B 121(2) . . . .
C7 O5B C6B O4B -12(4) . . . .
C9 O5B C6B O4B -43(6) . . . .
C7 O5B C6B O3B -178.8(14) . . . .
C9 O5B C6B O3B 150.2(19) . . . .
C5B O3B C6B O4B 5(4) . . . .
C5B O3B C6B O5B 172.1(15) . . . .
C2 C1 O1C C5C -5(6) . . . .
C4 C1 O1C C5C 110(6) . . . .
C3 C1 O1C C5C -139(6) . . . .
C9 C7 O5C C6C 54(5) . . . .
C10 C7 O5C C6C -80(4) . . . .
C8 C7 O5C C6C 167(4) . . . .
C1 O1C C5C O2C -10(13) . . . .
C1 O1C C5C O3C 150(5) . . . .
C6C O3C C5C O2C -44(12) . . . .
C6C O3C C5C O1C 156(5) . . . .
O4C O4C C6C O5C 156(8) 3_566 . . .
O4C O4C C6C O3C -33(14) 3_566 . . .
C7 O5C C6C O4C -17(8) . . . .
C7 O5C C6C O3C 170(3) . . . .
C5C O3C C6C O4C -44(9) . . . .
C5C O3C C6C O5C 128(6) . . . .
